data_4519101
loop_
_publ_author_name
'Sahoo, Manoj Kumar'
'Kim, Dongwook'
'Chang, Sukbok'
'Park, Jung-Woo'

_publ_section_title
;
 Regioselective Access to \a-Vinylsilanes and \a-Vinylgermanes by
 Cobalt-Catalyzed Migratory Hydrofunctionalization of 2-Alkynes
;
_journal_issue 20
_journal_name_full 'ACS Catalysis'
_journal_page_first 12777
_journal_page_last 12784
_journal_paper_doi 10.1021/acscatal.1c03769
_journal_volume 11
_journal_year 2021
_chemical_formula_sum 'C30 H55 Co P2'
_chemical_formula_weight 536.61
_space_group_crystal_system triclinic
_space_group_IT_number 2
_space_group_name_Hall '-P 1'
_space_group_name_H-M_alt 'P -1'
_atom_sites_solution_hydrogens geom
_audit_creation_method SHELXL-2018/3
_cell_angle_alpha 90.845(6)
_cell_angle_beta 96.983(6)
_cell_angle_gamma 114.712(6)
_cell_formula_units_Z 2
_cell_length_a 9.1738(17)
_cell_length_b 10.045(2)
_cell_length_c 17.518(3)
_cell_measurement_reflns_used 5394
_cell_measurement_temperature 173(2)
_cell_measurement_theta_max 26.30
_cell_measurement_theta_min 2.54
_cell_volume 1451.7(5)
_computing_cell_refinement 'Bruker APEXIII'
_computing_data_collection 'Bruker APEXIII'
_computing_data_reduction 'Bruker SAINT'
_computing_molecular_graphics ORTEP
_computing_publication_material CIFTAB
_computing_structure_refinement SHELXL
_computing_structure_solution SHELXS
_diffrn_ambient_temperature 173(2)
_diffrn_measured_fraction_theta_full 0.981
_diffrn_measured_fraction_theta_max 0.981
_diffrn_measurement_device_type 'PHOTON II 14'
_diffrn_measurement_method 'phi and omega scans'
_diffrn_radiation_type MoK\a
_diffrn_radiation_wavelength 0.71073
_diffrn_reflns_av_unetI/netI 0.0932
_diffrn_reflns_Laue_measured_fraction_full 0.981
_diffrn_reflns_Laue_measured_fraction_max 0.981
_diffrn_reflns_limit_h_max 11
_diffrn_reflns_limit_h_min -11
_diffrn_reflns_limit_k_max 12
_diffrn_reflns_limit_k_min -12
_diffrn_reflns_limit_l_max 21
_diffrn_reflns_limit_l_min -17
_diffrn_reflns_number 5145
_diffrn_reflns_point_group_measured_fraction_full 0.981
_diffrn_reflns_point_group_measured_fraction_max 0.981
_diffrn_reflns_theta_full 25.242
_diffrn_reflns_theta_max 25.275
_diffrn_reflns_theta_min 2.716
_diffrn_source 'I&#x00CE;&#x00BC;S 3.0 Microfocus'
_exptl_absorpt_coefficient_mu 0.718
_exptl_absorpt_correction_T_max 0.7454
_exptl_absorpt_correction_T_min 0.6217
_exptl_absorpt_correction_type multi-scan
_exptl_absorpt_process_details SADABS
_exptl_crystal_colour brown
_exptl_crystal_density_diffrn 1.228
_exptl_crystal_description plate
_exptl_crystal_F_000 584
_exptl_crystal_size_max 0.128
_exptl_crystal_size_mid 0.103
_exptl_crystal_size_min 0.038
_refine_diff_density_max 1.765
_refine_diff_density_min -1.362
_refine_diff_density_rms 0.187
_refine_ls_extinction_method none
_refine_ls_goodness_of_fit_ref 1.160
_refine_ls_hydrogen_treatment constr
_refine_ls_matrix_type full
_refine_ls_number_parameters 300
_refine_ls_number_reflns 5145
_refine_ls_number_restraints 54
_refine_ls_restrained_S_all 1.159
_refine_ls_R_factor_all 0.1602
_refine_ls_R_factor_gt 0.1351
_refine_ls_shift/su_max 0.000
_refine_ls_shift/su_mean 0.000
_refine_ls_structure_factor_coef Fsqd
_refine_ls_weighting_details 'w=1/[\s^2^(Fo^2^)+(0.0615P)^2^+23.7564P] where P=(Fo^2^+2Fc^2^)/3'
_refine_ls_weighting_scheme calc
_refine_ls_wR_factor_gt 0.3143
_refine_ls_wR_factor_ref 0.3252
_reflns_Friedel_coverage 0.000
_reflns_number_gt 4076
_reflns_number_total 5145
_reflns_threshold_expression 'I > 2\s(I)'
_cod_data_source_file cs1c03769_si_002.cif
_cod_data_source_block A21025_002_tw
_cod_depositor_comments
;
The following automatic conversions were performed:

data item '_exptl_absorpt_correction_type' value 'MULTI-SCAN' was
changed to 'multi-scan' in accordance with the
/home/data/users/saulius/crontab/automatic-downloads/current/ACS/lib/dictionaries/cif_core.dic
dictionary named 'cif_core.dic' version 2.4.2 last updated on
2011-04-26.

Automatic conversion script
Id: cif_fix_values 7556 2019-12-06 15:28:31Z antanas 
;
_cod_original_cell_volume 1451.8(5)
_cod_database_code 4519101
_shelx_shelxl_version_number 2018/3
_shelx_space_group_comment
;
The symmetry employed for this shelxl refinement is uniquely defined
by the following loop, which should always be used as a source of
symmetry information in preference to the above space-group names.
They are only intended as comments.
;
_shelx_estimated_absorpt_t_min 0.914
_shelx_estimated_absorpt_t_max 0.973

loop_
_space_group_symop_operation_xyz
'x, y, z'
'-x, -y, -z'

loop_
_atom_site_label
_atom_site_type_symbol
_atom_site_fract_x
_atom_site_fract_y
_atom_site_fract_z
_atom_site_U_iso_or_equiv
_atom_site_adp_type
_atom_site_occupancy
_atom_site_site_symmetry_order
_atom_site_calc_flag
_atom_site_refinement_flags_posn
_atom_site_refinement_flags_adp
_atom_site_refinement_flags_occupancy
_atom_site_disorder_assembly
_atom_site_disorder_group
Co1 Co 0.65919(17) 0.65862(17) 0.20019(9) 0.0190(4) Uani 1 1 d . . . . .
P2 P 0.7003(3) 0.6701(3) 0.32092(16) 0.0222(7) Uani 1 1 d . . . . .
C3 C 0.8741(12) 0.8343(12) 0.3731(6) 0.022(2) Uani 1 1 d . . . . .
H3 H 0.865219 0.829921 0.429396 0.026 Uiso 1 1 calc R U . . .
C4 C 0.8648(14) 0.9753(13) 0.3471(7) 0.031(3) Uani 1 1 d . . . . .
H4A H 0.762838 0.976172 0.359673 0.037 Uiso 1 1 calc R U . . .
H4B H 0.861675 0.976199 0.290451 0.037 Uiso 1 1 calc R U . . .
C5 C 1.0080(14) 1.1138(14) 0.3852(7) 0.034(3) Uani 1 1 d . . . . .
H5A H 1.001274 1.200815 0.362142 0.041 Uiso 1 1 calc R U . . .
H5B H 0.999810 1.121681 0.440775 0.041 Uiso 1 1 calc R U . . .
C6 C 1.1697(15) 1.1157(16) 0.3766(8) 0.043(4) Uani 1 1 d . . . . .
H6A H 1.257020 1.201291 0.407568 0.052 Uiso 1 1 calc R U . . .
H6B H 1.187182 1.124843 0.321910 0.052 Uiso 1 1 calc R U . . .
C7 C 1.1752(13) 0.9744(15) 0.4038(8) 0.038(3) Uani 1 1 d . U . . .
H7A H 1.168449 0.971405 0.459729 0.045 Uiso 1 1 calc R U . . .
H7B H 1.280602 0.975174 0.395930 0.045 Uiso 1 1 calc R U . . .
C8 C 1.0384(14) 0.8355(14) 0.3616(8) 0.035(3) Uani 1 1 d . . . . .
H8A H 1.046384 0.747253 0.382375 0.042 Uiso 1 1 calc R U . . .
H8B H 1.047903 0.833769 0.305987 0.042 Uiso 1 1 calc R U . . .
C9 C 0.7304(14) 0.5189(13) 0.3686(7) 0.029(3) Uani 1 1 d . . . . .
H9 H 0.835044 0.522642 0.355371 0.035 Uiso 1 1 calc R U . . .
C10 C 0.7435(15) 0.5228(14) 0.4577(7) 0.035(3) Uani 1 1 d . . . . .
H10A H 0.835702 0.614788 0.480325 0.042 Uiso 1 1 calc R U . . .
H10B H 0.643374 0.522345 0.473554 0.042 Uiso 1 1 calc R U . . .
C11 C 0.7680(17) 0.3928(16) 0.4883(8) 0.045(4) Uani 1 1 d . . . . .
H11A H 0.766451 0.394721 0.544683 0.053 Uiso 1 1 calc R U . . .
H11B H 0.876160 0.402093 0.479154 0.053 Uiso 1 1 calc R U . . .
C12 C 0.6394(17) 0.2451(15) 0.4512(8) 0.043(3) Uani 1 1 d . . . . .
H12A H 0.668552 0.165541 0.469637 0.052 Uiso 1 1 calc R U . . .
H12B H 0.533597 0.227905 0.467312 0.052 Uiso 1 1 calc R U . . .
C13 C 0.6240(16) 0.2400(14) 0.3646(8) 0.039(3) Uani 1 1 d . . . . .
H13A H 0.532288 0.147195 0.342711 0.046 Uiso 1 1 calc R U . . .
H13B H 0.724085 0.241374 0.348129 0.046 Uiso 1 1 calc R U . . .
C14 C 0.5963(14) 0.3693(12) 0.3335(7) 0.028(3) Uani 1 1 d . . . . .
H14A H 0.490162 0.361421 0.345098 0.034 Uiso 1 1 calc R U . . .
H14B H 0.592485 0.364853 0.276802 0.034 Uiso 1 1 calc R U . . .
P15 P 0.4476(3) 0.6926(3) 0.20448(17) 0.0217(7) Uani 1 1 d . . . . .
C16 C 0.4247(14) 0.8447(13) 0.1520(7) 0.029(3) Uani 1 1 d . . . . .
H16 H 0.418920 0.819319 0.096014 0.035 Uiso 1 1 calc R U . . .
C17 C 0.5747(14) 0.9901(13) 0.1725(7) 0.031(3) Uani 1 1 d . . . . .
H17A H 0.672244 0.976861 0.163076 0.038 Uiso 1 1 calc R U . . .
H17B H 0.586928 1.018996 0.228007 0.038 Uiso 1 1 calc R U . . .
C18 C 0.5625(17) 1.1132(15) 0.1246(11) 0.054(4) Uani 1 1 d . . . . .
H18A H 0.657699 1.206899 0.141791 0.065 Uiso 1 1 calc R U . . .
H18B H 0.563956 1.090013 0.069603 0.065 Uiso 1 1 calc R U . . .
C19 C 0.4083(19) 1.1311(16) 0.1326(14) 0.077(7) Uani 1 1 d . . . . .
H19A H 0.412508 1.165863 0.186365 0.093 Uiso 1 1 calc R U . . .
H19B H 0.400138 1.205794 0.098280 0.093 Uiso 1 1 calc R U . . .
C20 C 0.2607(17) 0.9866(15) 0.1119(11) 0.057(5) Uani 1 1 d . . . . .
H20A H 0.250531 0.957334 0.056618 0.068 Uiso 1 1 calc R U . . .
H20B H 0.162340 0.999453 0.120180 0.068 Uiso 1 1 calc R U . . .
C21 C 0.2719(15) 0.8658(14) 0.1602(9) 0.041(3) Uani 1 1 d . . . . .
H21A H 0.175487 0.772520 0.143784 0.050 Uiso 1 1 calc R U . . .
H21B H 0.271932 0.891008 0.215015 0.050 Uiso 1 1 calc R U . . .
C22 C 0.2454(13) 0.5372(12) 0.1725(7) 0.026(3) Uani 1 1 d . . . . .
H22 H 0.160828 0.568851 0.185256 0.031 Uiso 1 1 calc R U . . .
C23 C 0.2226(15) 0.4006(14) 0.2137(8) 0.038(3) Uani 1 1 d . . . . .
H23A H 0.235647 0.423518 0.269911 0.045 Uiso 1 1 calc R U . . .
H23B H 0.307450 0.368816 0.203414 0.045 Uiso 1 1 calc R U . . .
C24 C 0.0555(16) 0.2751(15) 0.1878(7) 0.040(3) Uani 1 1 d . . . . .
H24A H 0.048504 0.185971 0.213581 0.048 Uiso 1 1 calc R U . . .
H24B H -0.028834 0.302150 0.203964 0.048 Uiso 1 1 calc R U . . .
C25 C 0.0232(16) 0.2412(13) 0.1017(8) 0.040(3) Uani 1 1 d . . . . .
H25A H 0.097094 0.200022 0.086225 0.048 Uiso 1 1 calc R U . . .
H25B H -0.089563 0.166443 0.086855 0.048 Uiso 1 1 calc R U . . .
C26 C 0.0478(14) 0.3776(13) 0.0602(7) 0.031(3) Uani 1 1 d . . . . .
H26A H -0.035586 0.411222 0.070585 0.037 Uiso 1 1 calc R U . . .
H26B H 0.033698 0.353990 0.003957 0.037 Uiso 1 1 calc R U . . .
C27 C 0.2174(14) 0.5026(14) 0.0856(7) 0.030(3) Uani 1 1 d . . . . .
H27A H 0.301014 0.473042 0.070831 0.036 Uiso 1 1 calc R U . . .
H27B H 0.227038 0.591550 0.058966 0.036 Uiso 1 1 calc R U . . .
C28 C 0.5234(16) 0.6745(15) 0.3630(8) 0.039(3) Uani 1 1 d . U . . .
H28A H 0.449916 0.573833 0.373917 0.047 Uiso 1 1 calc R U . . .
H28B H 0.562563 0.736285 0.412251 0.047 Uiso 1 1 calc R U . . .
C29 C 0.4304(14) 0.7371(14) 0.3063(7) 0.031(3) Uani 1 1 d . . . . .
H29A H 0.475288 0.845008 0.316664 0.038 Uiso 1 1 calc R U . . .
H29B H 0.314850 0.694691 0.313758 0.038 Uiso 1 1 calc R U . . .
C1A C 0.6652(19) 0.6516(18) 0.0843(10) 0.053(3) Uani 1 1 d . U . . .
H1A H 0.562361 0.632643 0.056229 0.064 Uiso 1 1 calc R U . . .
C2A C 0.688(2) 0.536(2) 0.1144(10) 0.064(4) Uani 1 1 d . U . . .
H2A H 0.624000 0.437594 0.094604 0.076 Uiso 1 1 calc R U . . .
C3A C 0.8194(18) 0.5749(18) 0.1795(9) 0.050(3) Uani 1 1 d . U . . .
H3A1 H 0.881365 0.674782 0.197789 0.060 Uiso 1 1 calc R U . . .
H3A2 H 0.842091 0.499940 0.203194 0.060 Uiso 1 1 calc R U . . .
C4A C 0.788(2) 0.800(2) 0.0926(12) 0.075(4) Uani 1 1 d . U . . .
H4A1 H 0.744325 0.864080 0.066468 0.113 Uiso 1 1 calc R U . . .
H4A2 H 0.820682 0.832754 0.147513 0.113 Uiso 1 1 calc R U . . .
H4A3 H 0.881767 0.804715 0.069637 0.113 Uiso 1 1 calc R U . . .

loop_
_atom_site_aniso_label
_atom_site_aniso_U_11
_atom_site_aniso_U_22
_atom_site_aniso_U_33
_atom_site_aniso_U_23
_atom_site_aniso_U_13
_atom_site_aniso_U_12
Co1 0.0113(7) 0.0225(8) 0.0222(8) -0.0035(6) -0.0013(5) 0.0072(6)
P2 0.0156(13) 0.0266(16) 0.0225(15) 0.0004(12) -0.0036(11) 0.0089(12)
C3 0.016(5) 0.020(6) 0.025(6) -0.004(5) -0.008(4) 0.005(4)
C4 0.022(6) 0.029(7) 0.034(7) -0.006(5) -0.009(5) 0.007(5)
C5 0.031(7) 0.028(7) 0.033(7) 0.005(5) -0.013(5) 0.007(5)
C6 0.026(6) 0.047(8) 0.044(8) 0.018(7) -0.009(6) 0.006(6)
C7 0.010(5) 0.045(7) 0.057(7) 0.006(6) 0.003(5) 0.010(5)
C8 0.025(6) 0.030(7) 0.045(8) 0.006(6) -0.005(5) 0.010(5)
C9 0.022(6) 0.031(7) 0.032(7) 0.004(5) -0.002(5) 0.010(5)
C10 0.031(7) 0.034(7) 0.035(7) -0.002(6) -0.004(5) 0.011(6)
C11 0.035(7) 0.048(9) 0.038(8) 0.005(6) -0.012(6) 0.010(6)
C12 0.038(8) 0.037(8) 0.045(8) 0.010(6) -0.003(6) 0.009(6)
C13 0.036(7) 0.028(7) 0.052(9) 0.007(6) 0.002(6) 0.014(6)
C14 0.023(6) 0.023(6) 0.031(6) 0.004(5) 0.005(5) 0.003(5)
P15 0.0131(13) 0.0270(16) 0.0252(15) 0.0012(12) -0.0020(11) 0.0100(12)
C16 0.026(6) 0.027(6) 0.038(7) 0.002(5) -0.007(5) 0.018(5)
C17 0.025(6) 0.025(6) 0.041(7) -0.001(5) -0.005(5) 0.009(5)
C18 0.037(8) 0.024(7) 0.093(12) 0.016(8) -0.005(8) 0.008(6)
C19 0.043(9) 0.021(8) 0.16(2) 0.004(10) -0.023(11) 0.017(7)
C20 0.037(8) 0.023(7) 0.109(14) 0.014(8) -0.010(8) 0.017(6)
C21 0.027(7) 0.027(7) 0.073(10) 0.005(7) 0.002(6) 0.015(6)
C22 0.021(6) 0.019(6) 0.032(6) 0.003(5) -0.006(5) 0.006(5)
C23 0.029(7) 0.036(7) 0.042(8) 0.002(6) -0.012(6) 0.012(6)
C24 0.033(7) 0.038(8) 0.038(8) 0.017(6) -0.005(6) 0.008(6)
C25 0.035(7) 0.019(6) 0.056(9) -0.001(6) -0.012(6) 0.005(5)
C26 0.027(6) 0.023(6) 0.035(7) 0.005(5) -0.005(5) 0.006(5)
C27 0.029(6) 0.032(7) 0.024(6) 0.005(5) -0.005(5) 0.010(5)
C28 0.039(6) 0.032(6) 0.038(6) 0.000(5) -0.002(5) 0.011(5)
C29 0.021(6) 0.034(7) 0.038(7) -0.008(6) -0.007(5) 0.014(5)
C1A 0.044(5) 0.060(6) 0.062(6) 0.002(5) 0.022(5) 0.025(5)
C2A 0.063(6) 0.063(6) 0.067(6) -0.003(5) 0.014(5) 0.027(5)
C3A 0.048(6) 0.053(6) 0.058(6) -0.003(5) 0.005(5) 0.030(5)
C4A 0.070(7) 0.071(7) 0.081(7) 0.000(6) 0.016(6) 0.025(6)

loop_
_atom_type_symbol
_atom_type_description
_atom_type_scat_dispersion_real
_atom_type_scat_dispersion_imag
_atom_type_scat_source
C C 0.0033 0.0016 'International Tables Vol C Tables 4.2.6.8 and 6.1.1.4'
H H 0.0000 0.0000 'International Tables Vol C Tables 4.2.6.8 and 6.1.1.4'
P P 0.1023 0.0942 'International Tables Vol C Tables 4.2.6.8 and 6.1.1.4'
Co Co 0.3494 0.9721 'International Tables Vol C Tables 4.2.6.8 and 6.1.1.4'

loop_
_geom_angle_atom_site_label_1
_geom_angle_atom_site_label_2
_geom_angle_atom_site_label_3
_geom_angle
_geom_angle_site_symmetry_1
_geom_angle_site_symmetry_3
_geom_angle_publ_flag
C3A Co1 C1A 72.1(6) . . ?
C3A Co1 C2A 42.2(6) . . ?
C1A Co1 C2A 39.1(7) . . ?
C3A Co1 P2 97.9(5) . . ?
C1A Co1 P2 168.6(4) . . ?
C2A Co1 P2 134.6(5) . . ?
C3A Co1 P15 164.5(5) . . ?
C1A Co1 P15 100.9(4) . . ?
C2A Co1 P15 124.3(5) . . ?
P2 Co1 P15 90.11(12) . . ?
C3A Co1 C4A 77.0(7) . . ?
C1A Co1 C4A 35.3(6) . . ?
C2A Co1 C4A 65.2(7) . . ?
P2 Co1 C4A 138.7(5) . . ?
P15 Co1 C4A 105.5(5) . . ?
C9 P2 C3 101.2(5) . . ?
C9 P2 C28 103.0(6) . . ?
C3 P2 C28 102.0(6) . . ?
C9 P2 Co1 118.7(4) . . ?
C3 P2 Co1 118.7(4) . . ?
C28 P2 Co1 110.9(4) . . ?
C4 C3 C8 110.6(10) . . ?
C4 C3 P2 110.2(7) . . ?
C8 C3 P2 111.8(8) . . ?
C4 C3 H3 108.0 . . ?
C8 C3 H3 108.0 . . ?
P2 C3 H3 108.0 . . ?
C3 C4 C5 112.7(9) . . ?
C3 C4 H4A 109.0 . . ?
C5 C4 H4A 109.0 . . ?
C3 C4 H4B 109.0 . . ?
C5 C4 H4B 109.0 . . ?
H4A C4 H4B 107.8 . . ?
C6 C5 C4 113.3(11) . . ?
C6 C5 H5A 108.9 . . ?
C4 C5 H5A 108.9 . . ?
C6 C5 H5B 108.9 . . ?
C4 C5 H5B 108.9 . . ?
H5A C5 H5B 107.7 . . ?
C5 C6 C7 109.6(10) . . ?
C5 C6 H6A 109.7 . . ?
C7 C6 H6A 109.7 . . ?
C5 C6 H6B 109.7 . . ?
C7 C6 H6B 109.7 . . ?
H6A C6 H6B 108.2 . . ?
C6 C7 C8 113.3(10) . . ?
C6 C7 H7A 108.9 . . ?
C8 C7 H7A 108.9 . . ?
C6 C7 H7B 108.9 . . ?
C8 C7 H7B 108.9 . . ?
H7A C7 H7B 107.7 . . ?
C7 C8 C3 109.2(10) . . ?
C7 C8 H8A 109.8 . . ?
C3 C8 H8A 109.8 . . ?
C7 C8 H8B 109.8 . . ?
C3 C8 H8B 109.8 . . ?
H8A C8 H8B 108.3 . . ?
C14 C9 C10 109.3(10) . . ?
C14 C9 P2 109.9(8) . . ?
C10 C9 P2 117.4(9) . . ?
C14 C9 H9 106.5 . . ?
C10 C9 H9 106.5 . . ?
P2 C9 H9 106.5 . . ?
C11 C10 C9 111.4(11) . . ?
C11 C10 H10A 109.3 . . ?
C9 C10 H10A 109.3 . . ?
C11 C10 H10B 109.3 . . ?
C9 C10 H10B 109.3 . . ?
H10A C10 H10B 108.0 . . ?
C10 C11 C12 113.3(10) . . ?
C10 C11 H11A 108.9 . . ?
C12 C11 H11A 108.9 . . ?
C10 C11 H11B 108.9 . . ?
C12 C11 H11B 108.9 . . ?
H11A C11 H11B 107.7 . . ?
C13 C12 C11 111.8(11) . . ?
C13 C12 H12A 109.3 . . ?
C11 C12 H12A 109.3 . . ?
C13 C12 H12B 109.3 . . ?
C11 C12 H12B 109.3 . . ?
H12A C12 H12B 107.9 . . ?
C12 C13 C14 111.5(11) . . ?
C12 C13 H13A 109.3 . . ?
C14 C13 H13A 109.3 . . ?
C12 C13 H13B 109.3 . . ?
C14 C13 H13B 109.3 . . ?
H13A C13 H13B 108.0 . . ?
C13 C14 C9 112.5(10) . . ?
C13 C14 H14A 109.1 . . ?
C9 C14 H14A 109.1 . . ?
C13 C14 H14B 109.1 . . ?
C9 C14 H14B 109.1 . . ?
H14A C14 H14B 107.8 . . ?
C16 P15 C22 100.9(5) . . ?
C16 P15 C29 103.0(6) . . ?
C22 P15 C29 102.0(6) . . ?
C16 P15 Co1 119.1(4) . . ?
C22 P15 Co1 118.9(4) . . ?
C29 P15 Co1 110.5(4) . . ?
C21 C16 C17 110.1(10) . . ?
C21 C16 P15 116.0(9) . . ?
C17 C16 P15 111.3(8) . . ?
C21 C16 H16 106.3 . . ?
C17 C16 H16 106.3 . . ?
P15 C16 H16 106.3 . . ?
C16 C17 C18 111.5(10) . . ?
C16 C17 H17A 109.3 . . ?
C18 C17 H17A 109.3 . . ?
C16 C17 H17B 109.3 . . ?
C18 C17 H17B 109.3 . . ?
H17A C17 H17B 108.0 . . ?
C19 C18 C17 111.5(13) . . ?
C19 C18 H18A 109.3 . . ?
C17 C18 H18A 109.3 . . ?
C19 C18 H18B 109.3 . . ?
C17 C18 H18B 109.3 . . ?
H18A C18 H18B 108.0 . . ?
C20 C19 C18 110.6(13) . . ?
C20 C19 H19A 109.5 . . ?
C18 C19 H19A 109.5 . . ?
C20 C19 H19B 109.5 . . ?
C18 C19 H19B 109.5 . . ?
H19A C19 H19B 108.1 . . ?
C19 C20 C21 111.6(12) . . ?
C19 C20 H20A 109.3 . . ?
C21 C20 H20A 109.3 . . ?
C19 C20 H20B 109.3 . . ?
C21 C20 H20B 109.3 . . ?
H20A C20 H20B 108.0 . . ?
C20 C21 C16 111.8(12) . . ?
C20 C21 H21A 109.3 . . ?
C16 C21 H21A 109.3 . . ?
C20 C21 H21B 109.3 . . ?
C16 C21 H21B 109.3 . . ?
H21A C21 H21B 107.9 . . ?
C23 C22 C27 110.1(10) . . ?
C23 C22 P15 112.5(8) . . ?
C27 C22 P15 111.4(8) . . ?
C23 C22 H22 107.5 . . ?
C27 C22 H22 107.5 . . ?
P15 C22 H22 107.5 . . ?
C22 C23 C24 111.9(10) . . ?
C22 C23 H23A 109.2 . . ?
C24 C23 H23A 109.2 . . ?
C22 C23 H23B 109.2 . . ?
C24 C23 H23B 109.2 . . ?
H23A C23 H23B 107.9 . . ?
C25 C24 C23 112.0(11) . . ?
C25 C24 H24A 109.2 . . ?
C23 C24 H24A 109.2 . . ?
C25 C24 H24B 109.2 . . ?
C23 C24 H24B 109.2 . . ?
H24A C24 H24B 107.9 . . ?
C26 C25 C24 110.8(11) . . ?
C26 C25 H25A 109.5 . . ?
C24 C25 H25A 109.5 . . ?
C26 C25 H25B 109.5 . . ?
C24 C25 H25B 109.5 . . ?
H25A C25 H25B 108.1 . . ?
C25 C26 C27 112.0(10) . . ?
C25 C26 H26A 109.2 . . ?
C27 C26 H26A 109.2 . . ?
C25 C26 H26B 109.2 . . ?
C27 C26 H26B 109.2 . . ?
H26A C26 H26B 107.9 . . ?
C22 C27 C26 110.5(10) . . ?
C22 C27 H27A 109.6 . . ?
C26 C27 H27A 109.6 . . ?
C22 C27 H27B 109.6 . . ?
C26 C27 H27B 109.6 . . ?
H27A C27 H27B 108.1 . . ?
C29 C28 P2 110.1(9) . . ?
C29 C28 H28A 109.6 . . ?
P2 C28 H28A 109.6 . . ?
C29 C28 H28B 109.6 . . ?
P2 C28 H28B 109.6 . . ?
H28A C28 H28B 108.1 . . ?
C28 C29 P15 110.3(8) . . ?
C28 C29 H29A 109.6 . . ?
P15 C29 H29A 109.6 . . ?
C28 C29 H29B 109.6 . . ?
P15 C29 H29B 109.6 . . ?
H29A C29 H29B 108.1 . . ?
C2A C1A C4A 123.6(17) . . ?
C2A C1A Co1 70.5(10) . . ?
C4A C1A Co1 89.6(12) . . ?
C2A C1A H1A 118.2 . . ?
C4A C1A H1A 118.2 . . ?
Co1 C1A H1A 111.2 . . ?
C1A C2A C3A 115.6(16) . . ?
C1A C2A Co1 70.4(10) . . ?
C3A C2A Co1 68.8(9) . . ?
C1A C2A H2A 122.2 . . ?
C3A C2A H2A 122.2 . . ?
Co1 C2A H2A 130.7 . . ?
C2A C3A Co1 68.9(9) . . ?
C2A C3A H3A1 120.0 . . ?
Co1 C3A H3A1 73.1 . . ?
C2A C3A H3A2 120.0 . . ?
Co1 C3A H3A2 130.6 . . ?
H3A1 C3A H3A2 120.0 . . ?
C1A C4A Co1 55.1(9) . . ?
C1A C4A H4A1 109.5 . . ?
Co1 C4A H4A1 120.3 . . ?
C1A C4A H4A2 109.5 . . ?
Co1 C4A H4A2 54.7 . . ?
H4A1 C4A H4A2 109.5 . . ?
C1A C4A H4A3 109.5 . . ?
Co1 C4A H4A3 130.2 . . ?
H4A1 C4A H4A3 109.5 . . ?
H4A2 C4A H4A3 109.5 . . ?

loop_
_geom_bond_atom_site_label_1
_geom_bond_atom_site_label_2
_geom_bond_distance
_geom_bond_site_symmetry_2
_geom_bond_publ_flag
Co1 C3A 2.038(14) . ?
Co1 C1A 2.039(16) . ?
Co1 C2A 2.039(18) . ?
Co1 P2 2.096(3) . ?
Co1 P15 2.116(3) . ?
Co1 C4A 2.49(2) . ?
P2 C9 1.847(12) . ?
P2 C3 1.871(10) . ?
P2 C28 1.879(14) . ?
C3 C4 1.527(16) . ?
C3 C8 1.539(16) . ?
C3 H3 1.0000 . ?
C4 C5 1.529(16) . ?
C4 H4A 0.9900 . ?
C4 H4B 0.9900 . ?
C5 C6 1.501(19) . ?
C5 H5A 0.9900 . ?
C5 H5B 0.9900 . ?
C6 C7 1.522(19) . ?
C6 H6A 0.9900 . ?
C6 H6B 0.9900 . ?
C7 C8 1.532(17) . ?
C7 H7A 0.9900 . ?
C7 H7B 0.9900 . ?
C8 H8A 0.9900 . ?
C8 H8B 0.9900 . ?
C9 C14 1.547(16) . ?
C9 C10 1.550(17) . ?
C9 H9 1.0000 . ?
C10 C11 1.510(18) . ?
C10 H10A 0.9900 . ?
C10 H10B 0.9900 . ?
C11 C12 1.529(19) . ?
C11 H11A 0.9900 . ?
C11 H11B 0.9900 . ?
C12 C13 1.504(19) . ?
C12 H12A 0.9900 . ?
C12 H12B 0.9900 . ?
C13 C14 1.520(17) . ?
C13 H13A 0.9900 . ?
C13 H13B 0.9900 . ?
C14 H14A 0.9900 . ?
C14 H14B 0.9900 . ?
P15 C16 1.867(11) . ?
P15 C22 1.869(11) . ?
P15 C29 1.874(13) . ?
C16 C21 1.525(16) . ?
C16 C17 1.530(16) . ?
C16 H16 1.0000 . ?
C17 C18 1.540(18) . ?
C17 H17A 0.9900 . ?
C17 H17B 0.9900 . ?
C18 C19 1.52(2) . ?
C18 H18A 0.9900 . ?
C18 H18B 0.9900 . ?
C19 C20 1.51(2) . ?
C19 H19A 0.9900 . ?
C19 H19B 0.9900 . ?
C20 C21 1.520(18) . ?
C20 H20A 0.9900 . ?
C20 H20B 0.9900 . ?
C21 H21A 0.9900 . ?
C21 H21B 0.9900 . ?
C22 C23 1.507(17) . ?
C22 C27 1.522(16) . ?
C22 H22 1.0000 . ?
C23 C24 1.531(17) . ?
C23 H23A 0.9900 . ?
C23 H23B 0.9900 . ?
C24 C25 1.507(19) . ?
C24 H24A 0.9900 . ?
C24 H24B 0.9900 . ?
C25 C26 1.506(17) . ?
C25 H25A 0.9900 . ?
C25 H25B 0.9900 . ?
C26 C27 1.541(15) . ?
C26 H26A 0.9900 . ?
C26 H26B 0.9900 . ?
C27 H27A 0.9900 . ?
C27 H27B 0.9900 . ?
C28 C29 1.540(17) . ?
C28 H28A 0.9900 . ?
C28 H28B 0.9900 . ?
C29 H29A 0.9900 . ?
C29 H29B 0.9900 . ?
C1A C2A 1.36(2) . ?
C1A C4A 1.44(2) . ?
C1A H1A 0.9500 . ?
C2A C3A 1.47(2) . ?
C2A H2A 0.9500 . ?
C3A H3A1 0.9500 . ?
C3A H3A2 0.9500 . ?
C4A H4A1 0.9800 . ?
C4A H4A2 0.9800 . ?
C4A H4A3 0.9800 . ?

loop_
_geom_torsion_atom_site_label_1
_geom_torsion_atom_site_label_2
_geom_torsion_atom_site_label_3
_geom_torsion_atom_site_label_4
_geom_torsion
_geom_torsion_site_symmetry_1
_geom_torsion_site_symmetry_2
_geom_torsion_site_symmetry_3
_geom_torsion_site_symmetry_4
_geom_torsion_publ_flag
C9 P2 C3 C4 -175.2(9) . . . . ?
C28 P2 C3 C4 -69.1(9) . . . . ?
Co1 P2 C3 C4 53.1(9) . . . . ?
C9 P2 C3 C8 61.4(9) . . . . ?
C28 P2 C3 C8 167.4(8) . . . . ?
Co1 P2 C3 C8 -70.4(9) . . . . ?
C8 C3 C4 C5 -53.3(14) . . . . ?
P2 C3 C4 C5 -177.5(9) . . . . ?
C3 C4 C5 C6 52.7(14) . . . . ?
C4 C5 C6 C7 -52.5(15) . . . . ?
C5 C6 C7 C8 56.4(15) . . . . ?
C6 C7 C8 C3 -58.2(15) . . . . ?
C4 C3 C8 C7 55.1(13) . . . . ?
P2 C3 C8 C7 178.4(9) . . . . ?
C3 P2 C9 C14 179.9(8) . . . . ?
C28 P2 C9 C14 74.6(9) . . . . ?
Co1 P2 C9 C14 -48.4(9) . . . . ?
C3 P2 C9 C10 54.2(10) . . . . ?
C28 P2 C9 C10 -51.1(10) . . . . ?
Co1 P2 C9 C10 -174.1(7) . . . . ?
C14 C9 C10 C11 54.0(13) . . . . ?
P2 C9 C10 C11 -180.0(9) . . . . ?
C9 C10 C11 C12 -53.9(16) . . . . ?
C10 C11 C12 C13 53.2(17) . . . . ?
C11 C12 C13 C14 -53.1(16) . . . . ?
C12 C13 C14 C9 55.9(14) . . . . ?
C10 C9 C14 C13 -55.6(13) . . . . ?
P2 C9 C14 C13 174.2(9) . . . . ?
C22 P15 C16 C21 50.0(11) . . . . ?
C29 P15 C16 C21 -55.2(10) . . . . ?
Co1 P15 C16 C21 -177.9(8) . . . . ?
C22 P15 C16 C17 176.9(9) . . . . ?
C29 P15 C16 C17 71.7(10) . . . . ?
Co1 P15 C16 C17 -51.0(10) . . . . ?
C21 C16 C17 C18 -54.6(16) . . . . ?
P15 C16 C17 C18 175.3(10) . . . . ?
C16 C17 C18 C19 55.1(18) . . . . ?
C17 C18 C19 C20 -55(2) . . . . ?
C18 C19 C20 C21 56(2) . . . . ?
C19 C20 C21 C16 -56.9(19) . . . . ?
C17 C16 C21 C20 55.6(15) . . . . ?
P15 C16 C21 C20 -176.9(10) . . . . ?
C16 P15 C22 C23 -173.7(9) . . . . ?
C29 P15 C22 C23 -67.7(10) . . . . ?
Co1 P15 C22 C23 54.1(10) . . . . ?
C16 P15 C22 C27 62.2(9) . . . . ?
C29 P15 C22 C27 168.2(8) . . . . ?
Co1 P15 C22 C27 -70.0(9) . . . . ?
C27 C22 C23 C24 -56.0(15) . . . . ?
P15 C22 C23 C24 179.1(10) . . . . ?
C22 C23 C24 C25 55.1(16) . . . . ?
C23 C24 C25 C26 -53.7(15) . . . . ?
C24 C25 C26 C27 54.8(15) . . . . ?
C23 C22 C27 C26 56.3(13) . . . . ?
P15 C22 C27 C26 -178.2(8) . . . . ?
C25 C26 C27 C22 -56.6(15) . . . . ?
C9 P2 C28 C29 -153.3(9) . . . . ?
C3 P2 C28 C29 102.0(9) . . . . ?
Co1 P2 C28 C29 -25.3(10) . . . . ?
P2 C28 C29 P15 30.3(11) . . . . ?
C16 P15 C29 C28 -152.9(9) . . . . ?
C22 P15 C29 C28 102.7(9) . . . . ?
Co1 P15 C29 C28 -24.7(10) . . . . ?
C4A C1A C2A C3A 22(2) . . . . ?
Co1 C1A C2A C3A -53.5(13) . . . . ?
C4A C1A C2A Co1 75.8(16) . . . . ?
C1A C2A C3A Co1 54.3(13) . . . . ?
C2A C1A C4A Co1 -66.0(15) . . . . ?
